data_1517089
loop_
_publ_author_name
'Zheng, Shijun'
'Thompson, Joe D.'
'Tontcheva, Ana'
'Khan, Saeed I.'
'Rubin, Yves'

_publ_section_title
;
 Perchloro-2,5,8-triazaphenalenyl radical.
;
_journal_issue 9
_journal_name_full 'Organic letters'
_journal_page_first 1861
_journal_page_last 1863
_journal_paper_doi 10.1021/ol050570+
_journal_volume 7
_journal_year 2005
_chemical_formula_sum 'C10.5 H2 Cl5 N3 O2'
_chemical_formula_weight 379.40
_chemical_name_systematic
; 
 ? 
;
_space_group_IT_number 2
_symmetry_cell_setting triclinic
_symmetry_space_group_name_Hall '-P 1'
_symmetry_space_group_name_H-M 'P -1'
_atom_sites_solution_hydrogens geom
_atom_sites_solution_primary direct
_atom_sites_solution_secondary difmap
_audit_creation_method SHELXL-97
_cell_angle_alpha 100.097(4)
_cell_angle_beta 97.560(4)
_cell_angle_gamma 104.412(4)
_cell_formula_units_Z 2
_cell_length_a 6.9473(16)
_cell_length_b 6.2385(15)
_cell_length_c 15.819(4)
_cell_measurement_reflns_used 1024
_cell_measurement_temperature 100(2)
_cell_measurement_theta_max 26.92
_cell_measurement_theta_min 3.08
_cell_volume 642.6(3)
_computing_cell_refinement 'Bruker SMART'
_computing_data_collection 'Bruker SMART'
_computing_data_reduction 'Bruker SHELXTL'
_computing_molecular_graphics 'Bruker SHELXTL'
_computing_publication_material 'Bruker SHELXTL'
_computing_structure_refinement 'SHELXL-97 (Sheldrick, 1997)'
_computing_structure_solution 'SHELXS-97 (Sheldrick, 1990)'
_diffrn_ambient_temperature 100(2)
_diffrn_measured_fraction_theta_full 0.725
_diffrn_measured_fraction_theta_max 0.725
_diffrn_measurement_device_type 'CCD area detector'
_diffrn_measurement_method 'phi and omega scans'
_diffrn_radiation_monochromator graphite
_diffrn_radiation_source 'fine-focus sealed tube'
_diffrn_radiation_type MoK\a
_diffrn_radiation_wavelength 0.71073
_diffrn_reflns_av_R_equivalents 0.0295
_diffrn_reflns_av_sigmaI/netI 0.0708
_diffrn_reflns_limit_h_max 9
_diffrn_reflns_limit_h_min -8
_diffrn_reflns_limit_k_max 3
_diffrn_reflns_limit_k_min -8
_diffrn_reflns_limit_l_max 19
_diffrn_reflns_limit_l_min -20
_diffrn_reflns_number 3323
_diffrn_reflns_theta_full 28.30
_diffrn_reflns_theta_max 28.30
_diffrn_reflns_theta_min 2.66
_diffrn_standards_decay_% 0
_exptl_absorpt_coefficient_mu 1.132
_exptl_absorpt_correction_T_max 1.000
_exptl_absorpt_correction_T_min 0.678
_exptl_absorpt_correction_type multi-scan
_exptl_absorpt_process_details 'sadabs (Bruker)'
_exptl_crystal_colour green
_exptl_crystal_density_diffrn 1.961
_exptl_crystal_density_method 'not measured'
_exptl_crystal_description irregular
_exptl_crystal_F_000 374
_exptl_crystal_size_max .15
_exptl_crystal_size_mid .1
_exptl_crystal_size_min .05
_refine_diff_density_max 1.401
_refine_diff_density_min -0.866
_refine_diff_density_rms 0.117
_refine_ls_extinction_method none
_refine_ls_goodness_of_fit_ref 0.952
_refine_ls_hydrogen_treatment mixed
_refine_ls_matrix_type full
_refine_ls_number_parameters 190
_refine_ls_number_reflns 2316
_refine_ls_number_restraints 0
_refine_ls_restrained_S_all 0.952
_refine_ls_R_factor_all 0.0886
_refine_ls_R_factor_gt 0.0592
_refine_ls_shift/su_max 0.000
_refine_ls_shift/su_mean 0.000
_refine_ls_structure_factor_coef Fsqd
_refine_ls_weighting_details 'calc w=1/[\s^2^(Fo^2^)+(0.0938P)^2^+0.0000P] where = P=(Fo^2^+2Fc^2^)/3'
_refine_ls_weighting_scheme calc
_refine_ls_wR_factor_gt 0.1408
_refine_ls_wR_factor_ref 0.1561
_reflns_number_gt 1567
_reflns_number_total 2316
_reflns_threshold_expression >2sigma(I)
_cod_data_source_file ol050570%2Bsi20050316_122055.cif
_cod_data_source_block imide7
_cod_depositor_comments
;
The following automatic conversions were performed:

'_symmetry_cell_setting' value 'Triclinic' changed to 'triclinic'
according to
/usr/data/users/saulius/automatic-downloads/retrospective/ACS/lib/dictionaries/cif_core.dic
dictionary named 'cif_core.dic' version 2.4.2 from 2011-04-26.

Automatic conversion script
Id: cif_fix_values 2281 2013-09-26 08:29:07Z andrius 
;
_cod_original_sg_symbol_H-M P-1
_cod_original_formula_sum 'C10.50 H2 Cl5 N3 O2'
_cod_database_code 1517089

loop_
_symmetry_equiv_pos_as_xyz
'x, y, z'
'-x, -y, -z'

loop_
_atom_site_label
_atom_site_type_symbol
_atom_site_fract_x
_atom_site_fract_y
_atom_site_fract_z
_atom_site_U_iso_or_equiv
_atom_site_adp_type
_atom_site_occupancy
_atom_site_symmetry_multiplicity
_atom_site_calc_flag
_atom_site_refinement_flags
Cl1 Cl 0.77122(18) 0.2067(2) 0.10982(8) 0.0292(3) Uani 1 1 d .
Cl2 Cl 1.0593(2) 0.8245(2) 0.38073(8) 0.0387(4) Uani 1 1 d .
Cl3 Cl 0.8860(2) 1.2309(2) 0.40141(8) 0.0427(4) Uani 1 1 d .
Cl4 Cl 0.20463(19) 1.1484(2) 0.22326(9) 0.0329(4) Uani 1 1 d .
O1 O 0.0666(5) 0.7452(6) 0.0893(2) 0.0294(8) Uani 1 1 d .
O2 O 0.4022(5) 0.2335(6) 0.0194(2) 0.0358(9) Uani 1 1 d .
N1 N 0.8797(6) 0.5457(7) 0.2402(2) 0.0245(9) Uani 1 1 d .
N2 N 0.5462(6) 1.1333(7) 0.3014(2) 0.0278(10) Uani 1 1 d .
N3 N 0.2406(5) 0.4903(7) 0.0626(2) 0.0257(10) Uani 1 1 d .
H3 H 0.1374 0.4111 0.0211 0.031 Uiso 1 1 calc R
C1 C 0.7334(7) 0.4459(8) 0.1693(3) 0.0216(11) Uani 1 1 d .
C2 C 0.8690(7) 0.7303(8) 0.2897(3) 0.0251(11) Uani 1 1 d .
C3 C 0.7146(7) 0.8413(8) 0.2738(3) 0.0219(10) Uani 1 1 d .
C4 C 0.6988(7) 1.0519(9) 0.3194(3) 0.0256(11) Uani 1 1 d .
C5 C 0.3944(7) 1.0158(9) 0.2360(3) 0.0256(11) Uani 1 1 d .
C6 C 0.3869(7) 0.8109(8) 0.1828(3) 0.0213(10) Uani 1 1 d .
C7 C 0.2192(7) 0.6858(9) 0.1091(3) 0.0253(11) Uani 1 1 d .
C8 C 0.4018(7) 0.3999(9) 0.0718(3) 0.0257(11) Uani 1 1 d .
C9 C 0.5664(7) 0.5204(8) 0.1480(3) 0.0228(11) Uani 1 1 d .
C10 C 0.5552(7) 0.7238(8) 0.2011(3) 0.0212(10) Uani 1 1 d .
C1S C 0.4047(17) 0.465(2) 0.4716(8) 0.050(3) Uani 0.50 1 d P
H1SA H 0.3702 0.3768 0.4116 0.060 Uiso 0.50 1 d P
H1SB H 0.2774 0.4907 0.4832 0.060 Uiso 0.50 1 d P
Cl1S Cl 0.5498(4) 0.7104(4) 0.46835(14) 0.0866(7) Uani 1 1 d .

loop_
_atom_site_aniso_label
_atom_site_aniso_U_11
_atom_site_aniso_U_22
_atom_site_aniso_U_33
_atom_site_aniso_U_23
_atom_site_aniso_U_13
_atom_site_aniso_U_12
Cl1 0.0302(7) 0.0296(7) 0.0330(7) 0.0077(6) 0.0071(5) 0.0161(6)
Cl2 0.0340(8) 0.0390(8) 0.0351(7) 0.0098(6) -0.0149(6) 0.0054(6)
Cl3 0.0529(9) 0.0346(8) 0.0296(7) -0.0030(6) -0.0074(6) 0.0067(7)
Cl4 0.0341(7) 0.0295(7) 0.0444(8) 0.0128(6) 0.0143(6) 0.0183(6)
O1 0.0199(18) 0.040(2) 0.0314(19) 0.0097(17) 0.0021(15) 0.0133(17)
O2 0.031(2) 0.033(2) 0.035(2) -0.0080(18) -0.0019(16) 0.0106(17)
N1 0.019(2) 0.030(2) 0.025(2) 0.010(2) 0.0007(17) 0.0074(19)
N2 0.035(3) 0.026(2) 0.024(2) 0.0047(19) 0.0084(19) 0.009(2)
N3 0.018(2) 0.031(2) 0.025(2) 0.0006(19) -0.0019(17) 0.0089(19)
C1 0.021(2) 0.024(3) 0.025(2) 0.011(2) 0.008(2) 0.010(2)
C2 0.021(3) 0.027(3) 0.025(2) 0.011(2) -0.001(2) 0.002(2)
C3 0.017(2) 0.027(3) 0.020(2) 0.009(2) 0.0009(19) 0.003(2)
C4 0.031(3) 0.025(3) 0.020(2) 0.008(2) 0.005(2) 0.005(2)
C5 0.028(3) 0.030(3) 0.028(3) 0.015(2) 0.013(2) 0.015(2)
C6 0.022(2) 0.024(3) 0.021(2) 0.011(2) 0.0063(19) 0.008(2)
C7 0.024(3) 0.031(3) 0.026(3) 0.013(2) 0.009(2) 0.008(2)
C8 0.023(3) 0.028(3) 0.027(3) 0.008(2) 0.005(2) 0.008(2)
C9 0.020(2) 0.026(3) 0.022(2) 0.007(2) 0.0039(19) 0.004(2)
C10 0.021(2) 0.024(3) 0.022(2) 0.011(2) 0.0066(19) 0.008(2)
C1S 0.035(6) 0.045(8) 0.059(8) -0.013(6) -0.002(5) 0.012(6)
Cl1S 0.1331(19) 0.0672(13) 0.0834(14) 0.0415(12) 0.0570(13) 0.0347(13)

loop_
_atom_type_symbol
_atom_type_description
_atom_type_scat_dispersion_real
_atom_type_scat_dispersion_imag
_atom_type_scat_source
C C 0.0033 0.0016 'International Tables Vol C Tables 4.2.6.8 and 6.1.1.4'
H H 0.0000 0.0000 'International Tables Vol C Tables 4.2.6.8 and 6.1.1.4'
N N 0.0061 0.0033 'International Tables Vol C Tables 4.2.6.8 and 6.1.1.4'
O O 0.0106 0.0060 'International Tables Vol C Tables 4.2.6.8 and 6.1.1.4'
Cl Cl 0.1484 0.1585 'International Tables Vol C Tables 4.2.6.8 and 6.1.1.4'

loop_
_geom_angle_atom_site_label_1
_geom_angle_atom_site_label_2
_geom_angle_atom_site_label_3
_geom_angle
_geom_angle_site_symmetry_1
_geom_angle_site_symmetry_3
C2 N1 C1 118.5(4) . .
C4 N2 C5 119.3(4) . .
C7 N3 C8 128.7(4) . .
N1 C1 C9 124.2(4) . .
N1 C1 Cl1 112.8(3) . .
C9 C1 Cl1 122.9(4) . .
N1 C2 C3 124.8(4) . .
N1 C2 Cl2 112.1(4) . .
C3 C2 Cl2 123.0(4) . .
C4 C3 C10 115.7(4) . .
C4 C3 C2 129.1(4) . .
C10 C3 C2 115.2(4) . .
N2 C4 C3 124.0(4) . .
N2 C4 Cl3 113.2(4) . .
C3 C4 Cl3 122.8(4) . .
N2 C5 C6 124.6(4) . .
N2 C5 Cl4 112.6(4) . .
C6 C5 Cl4 122.8(4) . .
C5 C6 C10 116.2(4) . .
C5 C6 C7 123.9(4) . .
C10 C6 C7 119.9(4) . .
O1 C7 N3 119.8(4) . .
O1 C7 C6 124.6(5) . .
N3 C7 C6 115.6(4) . .
O2 C8 N3 119.6(4) . .
O2 C8 C9 124.8(4) . .
N3 C8 C9 115.6(4) . .
C1 C9 C10 117.5(4) . .
C1 C9 C8 123.1(4) . .
C10 C9 C8 119.4(4) . .
C9 C10 C6 120.5(4) . .
C9 C10 C3 119.5(4) . .
C6 C10 C3 120.0(4) . .
C1S C1S Cl1S 64.3(10) 2_666 .
C1S C1S Cl1S 64.0(10) 2_666 2_666
Cl1S C1S Cl1S 128.3(7) . 2_666
C1S Cl1S C1S 51.7(7) . 2_666

loop_
_geom_bond_atom_site_label_1
_geom_bond_atom_site_label_2
_geom_bond_distance
_geom_bond_site_symmetry_2
Cl1 C1 1.718(5) .
Cl2 C2 1.727(5) .
Cl3 C4 1.717(5) .
Cl4 C5 1.730(5) .
O1 C7 1.228(6) .
O2 C8 1.211(6) .
N1 C2 1.299(6) .
N1 C1 1.348(6) .
N2 C4 1.304(6) .
N2 C5 1.335(6) .
N3 C7 1.362(6) .
N3 C8 1.376(6) .
C1 C9 1.377(6) .
C2 C3 1.433(7) .
C3 C4 1.421(7) .
C3 C10 1.431(6) .
C5 C6 1.387(7) .
C6 C10 1.424(6) .
C6 C7 1.482(7) .
C8 C9 1.489(6) .
C9 C10 1.420(7) .
C1S C1S 1.42(2) 2_666
C1S Cl1S 1.625(13) .
C1S Cl1S 1.629(14) 2_666
Cl1S C1S 1.629(14) 2_666

loop_
_geom_torsion_atom_site_label_1
_geom_torsion_atom_site_label_2
_geom_torsion_atom_site_label_3
_geom_torsion_atom_site_label_4
_geom_torsion
_geom_torsion_site_symmetry_1
_geom_torsion_site_symmetry_4
C2 N1 C1 C9 -3.4(7) . .
C2 N1 C1 Cl1 179.0(3) . .
C1 N1 C2 C3 -1.6(7) . .
C1 N1 C2 Cl2 176.2(3) . .
N1 C2 C3 C4 -174.1(5) . .
Cl2 C2 C3 C4 8.2(7) . .
N1 C2 C3 C10 5.2(7) . .
Cl2 C2 C3 C10 -172.4(3) . .
C5 N2 C4 C3 -0.6(7) . .
C5 N2 C4 Cl3 176.9(3) . .
C10 C3 C4 N2 3.7(7) . .
C2 C3 C4 N2 -177.0(5) . .
C10 C3 C4 Cl3 -173.6(3) . .
C2 C3 C4 Cl3 5.8(7) . .
C4 N2 C5 C6 -1.5(7) . .
C4 N2 C5 Cl4 179.0(4) . .
N2 C5 C6 C10 0.2(7) . .
Cl4 C5 C6 C10 179.6(3) . .
N2 C5 C6 C7 -178.4(4) . .
Cl4 C5 C6 C7 1.1(7) . .
C8 N3 C7 O1 177.1(4) . .
C8 N3 C7 C6 -4.0(7) . .
C5 C6 C7 O1 -2.9(7) . .
C10 C6 C7 O1 178.6(4) . .
C5 C6 C7 N3 178.3(4) . .
C10 C6 C7 N3 -0.3(6) . .
C7 N3 C8 O2 -173.4(5) . .
C7 N3 C8 C9 6.4(7) . .
N1 C1 C9 C10 4.2(7) . .
Cl1 C1 C9 C10 -178.4(3) . .
N1 C1 C9 C8 -176.7(4) . .
Cl1 C1 C9 C8 0.6(7) . .
O2 C8 C9 C1 -3.7(8) . .
N3 C8 C9 C1 176.5(4) . .
O2 C8 C9 C10 175.3(5) . .
N3 C8 C9 C10 -4.4(6) . .
C1 C9 C10 C6 180.0(4) . .
C8 C9 C10 C6 0.9(7) . .
C1 C9 C10 C3 -0.2(6) . .
C8 C9 C10 C3 -179.3(4) . .
C5 C6 C10 C9 -177.1(4) . .
C7 C6 C10 C9 1.5(6) . .
C5 C6 C10 C3 3.0(6) . .
C7 C6 C10 C3 -178.3(4) . .
C4 C3 C10 C9 175.4(4) . .
C2 C3 C10 C9 -4.1(6) . .
C4 C3 C10 C6 -4.8(6) . .
C2 C3 C10 C6 175.8(4) . .
Cl1S C1S Cl1S C1S 0.000(1) 2_666 2_666
